data_7159440
loop_
_publ_author_name
'Li, Lin'
'Ouyang, Hao'
'Long, Zhiqing'
'Zhang, Qinpeng'
'Jiang, Yunqi'
'Cai, Meng'
'Xiong, Shenglun'
'Peng, Sangshan'
'Xu, Guangyu'
'He, Qing'

_publ_section_title
;
 A triphenylamine-based fluorescent probe with phenylboronic acid for
 highly selective detection of Hg<sup>2+</sup> and
 CH<sub>3</sub>Hg<sup>+</sup> in groundwater.
;
_journal_issue 27
_journal_name_full 'Organic &amp; biomolecular chemistry'
_journal_page_first 5560
_journal_page_last 5566
_journal_paper_doi 10.1039/d3ob00183k
_journal_volume 21
_journal_year 2023
_chemical_formula_moiety 'C25 H21 B N2 O3'
_chemical_formula_sum 'C25 H21 B N2 O3'
_chemical_formula_weight 408.25
_space_group_crystal_system monoclinic
_space_group_IT_number 14
_space_group_name_Hall '-P 2ybc'
_space_group_name_H-M_alt 'P 1 21/c 1'
_atom_sites_solution_hydrogens geom
_atom_sites_solution_primary dual
_audit_block_doi 10.5517/ccdc.csd.cc2f0zt8
_audit_creation_date 2022-09-26
_audit_creation_method
;
Olex2 1.2
(compiled 2018.05.29 svn.r3508 for OlexSys, GUI svn.r5506)
;
_audit_update_record
;
2023-01-10 deposited with the CCDC.	2023-06-16 downloaded from the CCDC.
;
_cell_angle_alpha 90
_cell_angle_beta 109.596(9)
_cell_angle_gamma 90
_cell_formula_units_Z 4
_cell_length_a 16.5618(13)
_cell_length_b 9.8374(5)
_cell_length_c 13.4401(10)
_cell_measurement_reflns_used 2780
_cell_measurement_temperature 293(10)
_cell_measurement_theta_max 71.2310
_cell_measurement_theta_min 5.3020
_cell_volume 2062.9(3)
_computing_cell_refinement 'CrysAlisPro 1.171.38.46 (Rigaku OD, 2015)'
_computing_data_collection 'CrysAlisPro 1.171.38.46 (Rigaku OD, 2015)'
_computing_data_reduction 'CrysAlisPro 1.171.38.46 (Rigaku OD, 2015)'
_computing_molecular_graphics 'Olex2 (Dolomanov et al., 2009)'
_computing_publication_material 'Olex2 (Dolomanov et al., 2009)'
_computing_structure_refinement 'ShelXL (Sheldrick, 2015)'
_computing_structure_solution 'ShelXT (Sheldrick, 2015)'
_diffrn_ambient_temperature 293(10)
_diffrn_detector 'CCD plate'
_diffrn_detector_area_resol_mean 8.0697
_diffrn_detector_type EosS2
_diffrn_measured_fraction_theta_full 0.997
_diffrn_measured_fraction_theta_max 0.997
_diffrn_measurement_details
;
List of Runs (angles in degrees, time in seconds):

  # Type    Start    End  Width  t~exp~   \w     \q     \k     \f   Frames
#--------------------------------------------------------------------------
  1  \w    -42.00 -17.00   1.00    1.50    --  -34.73 -38.00-120.00   25
  2  \w     22.00  49.00   1.00    1.50    --   34.73 -99.00 -60.00   27
  3  \w     42.00 123.00   1.00    6.00    --  105.25 -61.00 -90.00   81
  4  \w     88.00 114.00   1.00    6.00    --  105.25  45.00 -60.00   26
  5  \w    138.00 172.00   1.00    6.00    --  105.25 111.00 -30.00   34
  6  \w     99.00 166.00   1.00    6.00    --  105.25  81.00-159.00   67
  7  \w     80.00 169.00   1.00    6.00    --  105.25  77.00-180.00   89
  8  \w     40.00 123.00   1.00    6.00    --  105.25 -61.00  60.00   83
  9  \w     90.00 128.00   1.00    6.00    --  105.25  45.00 120.00   38
 10  \w     94.00 174.00   1.00    6.00    --  105.25  45.00 150.00   80
 11  \w     38.00  84.00   1.00    1.50    --   34.73-125.00  90.00   46
 12  \w     -5.00  51.00   1.00    1.50    --   34.73 -57.00 120.00   56
 13  \w     21.00  99.00   1.00    1.50    --   34.73  38.00  60.00   78
 14  \w     16.00  57.00   1.00    1.50    --   34.73  38.00 -90.00   41
;
_diffrn_measurement_device 'four-circle diffractometer'
_diffrn_measurement_device_type 'SuperNova, Dual, Cu at zero, EosS2'
_diffrn_measurement_method '\w scans'
_diffrn_orient_matrix_type 'CrysAlisPro convention (1999,Acta A55,543-557)'
_diffrn_orient_matrix_UB_11 0.0452181000
_diffrn_orient_matrix_UB_12 -0.1030389000
_diffrn_orient_matrix_UB_13 -0.0499162000
_diffrn_orient_matrix_UB_21 0.0816293000
_diffrn_orient_matrix_UB_22 0.0880959000
_diffrn_orient_matrix_UB_23 0.0353171000
_diffrn_orient_matrix_UB_31 0.0320220000
_diffrn_orient_matrix_UB_32 -0.0786237000
_diffrn_orient_matrix_UB_33 0.1050061000
_diffrn_radiation_monochromator mirror
_diffrn_radiation_probe x-ray
_diffrn_radiation_type CuK\a
_diffrn_radiation_wavelength 1.54184
_diffrn_reflns_av_R_equivalents 0.0331
_diffrn_reflns_av_unetI/netI 0.0459
_diffrn_reflns_Laue_measured_fraction_full 0.997
_diffrn_reflns_Laue_measured_fraction_max 0.997
_diffrn_reflns_limit_h_max 19
_diffrn_reflns_limit_h_min -17
_diffrn_reflns_limit_k_max 10
_diffrn_reflns_limit_k_min -11
_diffrn_reflns_limit_l_max 15
_diffrn_reflns_limit_l_min -15
_diffrn_reflns_number 7088
_diffrn_reflns_point_group_measured_fraction_full 0.997
_diffrn_reflns_point_group_measured_fraction_max 0.997
_diffrn_reflns_theta_full 66.600
_diffrn_reflns_theta_max 66.600
_diffrn_reflns_theta_min 2.832
_diffrn_source 'micro-focus sealed X-ray tube'
_diffrn_source_type 'SuperNova (Cu) X-ray Source'
_exptl_absorpt_coefficient_mu 0.690
_exptl_absorpt_correction_T_max 1.00000
_exptl_absorpt_correction_T_min 0.86902
_exptl_absorpt_correction_type multi-scan
_exptl_absorpt_process_details
;
CrysAlisPro 1.171.38.46 (Rigaku Oxford Diffraction, 2015)
Empirical absorption correction using spherical harmonics,
 implemented in SCALE3 ABSPACK scaling algorithm.
;
_exptl_crystal_colour yellow
_exptl_crystal_colour_primary yellow
_exptl_crystal_density_diffrn 1.314
_exptl_crystal_description block
_exptl_crystal_F_000 856
_exptl_crystal_size_max 0.3
_exptl_crystal_size_mid 0.2
_exptl_crystal_size_min 0.1
_refine_diff_density_max 0.327
_refine_diff_density_min -0.280
_refine_diff_density_rms 0.064
_refine_ls_extinction_method none
_refine_ls_goodness_of_fit_ref 1.113
_refine_ls_hydrogen_treatment constr
_refine_ls_matrix_type full
_refine_ls_number_parameters 282
_refine_ls_number_reflns 3632
_refine_ls_number_restraints 0
_refine_ls_restrained_S_all 1.113
_refine_ls_R_factor_all 0.0817
_refine_ls_R_factor_gt 0.0714
_refine_ls_shift/su_max 0.000
_refine_ls_shift/su_mean 0.000
_refine_ls_structure_factor_coef Fsqd
_refine_ls_weighting_details 'w=1/[\s^2^(Fo^2^)+(0.0554P)^2^+3.5941P] where P=(Fo^2^+2Fc^2^)/3'
_refine_ls_weighting_scheme calc
_refine_ls_wR_factor_gt 0.1880
_refine_ls_wR_factor_ref 0.1939
_reflns_Friedel_coverage 0.000
_reflns_number_gt 2998
_reflns_number_total 3632
_reflns_threshold_expression 'I > 2\s(I)'
_cod_data_source_file d3ob00183k2.cif
_cod_data_source_block exp_2517
_cod_depositor_comments 'Adding full bibliography for 7159440.cif.'
_cod_database_code 7159440
_shelx_shelxl_version_number 2016/6
_chemical_oxdiff_formula 'C50 H50 N2 O3 B1'
_shelx_space_group_comment
;
The symmetry employed for this shelxl refinement is uniquely defined
by the following loop, which should always be used as a source of
symmetry information in preference to the above space-group names.
They are only intended as comments.
;
_shelx_estimated_absorpt_t_max 0.934
_shelx_estimated_absorpt_t_min 0.820
_reflns_odcompleteness_completeness 99.79
_reflns_odcompleteness_iscentric 1
_reflns_odcompleteness_theta 66.49
_olex2_refinement_description
;
1. Fixed Uiso
 At 1.2 times of:
  All C(H) groups, All N(H) groups
 At 1.5 times of:
  All O(H) groups
2.a Aromatic/amide H refined with riding coordinates:
 N1(H1A), C2(H2A), C3(H3), C5(H5), C6(H6), C9(H9), C10(H10), C12(H12),
 C13(H13), C15(H15), C16(H16), C17(H17), C18(H18), C19(H19), C21(H21), C22(H22),
  C23(H23), C24(H24), C25(H25)
2.b Idealised tetrahedral OH refined as rotating group:
 O1(H1), O2(H2)
;
_olex2_submission_special_instructions 'No special instructions were received'
_oxdiff_exptl_absorpt_empirical_details
;
Empirical correction (ABSPACK) includes:
- Absorption correction using spherical harmonics
- Frame scaling
;
_oxdiff_exptl_absorpt_empirical_full_max 1.548
_oxdiff_exptl_absorpt_empirical_full_min 0.570

loop_
_space_group_symop_operation_xyz
'x, y, z'
'-x, y+1/2, -z+1/2'
'-x, -y, -z'
'x, -y-1/2, z-1/2'

loop_
_atom_site_label
_atom_site_type_symbol
_atom_site_fract_x
_atom_site_fract_y
_atom_site_fract_z
_atom_site_U_iso_or_equiv
_atom_site_adp_type
_atom_site_occupancy
_atom_site_site_symmetry_order
_atom_site_calc_flag
_atom_site_refinement_flags_posn
_atom_site_refinement_flags_adp
_atom_site_refinement_flags_occupancy
_atom_site_disorder_assembly
_atom_site_disorder_group
O1 O 0.0425(2) 0.6386(2) 0.9257(2) 0.0485(7) Uani 1 1 d . . . . .
H1 H 0.026885 0.623240 0.976446 0.073 Uiso 1 1 calc GR . . . .
O2 O 0.0431(2) 0.4011(2) 0.9291(2) 0.0460(7) Uani 1 1 d . . . . .
H2 H 0.059869 0.337047 0.902253 0.069 Uiso 1 1 calc GR . . . .
O3 O 0.11127(19) 0.3489(3) 0.4199(2) 0.0484(7) Uani 1 1 d . . . . .
N1 N 0.1471(2) 0.5512(3) 0.5042(2) 0.0403(7) Uani 1 1 d . . . . .
H1A H 0.166940 0.630112 0.497194 0.048 Uiso 1 1 calc R . . . .
N2 N 0.3315(2) 0.5921(3) 0.1521(2) 0.0404(7) Uani 1 1 d . . . . .
C1 C 0.0747(2) 0.5242(3) 0.7761(3) 0.0331(7) Uani 1 1 d . . . . .
C2 C 0.0987(2) 0.6472(3) 0.7413(3) 0.0337(7) Uani 1 1 d . . . . .
H2A H 0.099786 0.726127 0.779765 0.040 Uiso 1 1 calc R . . . .
C3 C 0.1208(2) 0.6536(3) 0.6515(3) 0.0335(7) Uani 1 1 d . . . . .
H3 H 0.137026 0.736270 0.630317 0.040 Uiso 1 1 calc R . . . .
C4 C 0.1190(2) 0.5367(3) 0.5919(3) 0.0326(7) Uani 1 1 d . . . . .
C5 C 0.0930(3) 0.4152(3) 0.6229(3) 0.0395(8) Uani 1 1 d . . . . .
H5 H 0.089911 0.337058 0.582854 0.047 Uiso 1 1 calc R . . . .
C6 C 0.0713(2) 0.4104(3) 0.7145(3) 0.0382(8) Uani 1 1 d . . . . .
H6 H 0.054125 0.328063 0.734836 0.046 Uiso 1 1 calc R . . . .
C7 C 0.1474(2) 0.4586(3) 0.4295(3) 0.0321(7) Uani 1 1 d . . . . .
C8 C 0.1956(2) 0.4996(3) 0.3584(3) 0.0311(7) Uani 1 1 d . . . . .
C9 C 0.1675(2) 0.4531(3) 0.2548(3) 0.0342(7) Uani 1 1 d . . . . .
H9 H 0.118176 0.400196 0.230675 0.041 Uiso 1 1 calc R . . . .
C10 C 0.2117(2) 0.4847(3) 0.1876(3) 0.0361(8) Uani 1 1 d . . . . .
H10 H 0.191319 0.454141 0.118089 0.043 Uiso 1 1 calc R . . . .
C11 C 0.2866(2) 0.5616(3) 0.2220(3) 0.0330(7) Uani 1 1 d . . . . .
C12 C 0.3164(2) 0.6055(3) 0.3264(3) 0.0344(7) Uani 1 1 d . . . . .
H12 H 0.367070 0.654929 0.351288 0.041 Uiso 1 1 calc R . . . .
C13 C 0.2706(2) 0.5758(3) 0.3937(3) 0.0335(7) Uani 1 1 d . . . . .
H13 H 0.290387 0.607203 0.463000 0.040 Uiso 1 1 calc R . . . .
C14 C 0.3767(2) 0.7154(3) 0.1557(3) 0.0346(7) Uani 1 1 d . . . . .
C15 C 0.3532(2) 0.8348(4) 0.1945(3) 0.0397(8) Uani 1 1 d . . . . .
H15 H 0.307135 0.833834 0.219250 0.048 Uiso 1 1 calc R . . . .
C16 C 0.3971(3) 0.9543(4) 0.1968(3) 0.0490(10) Uani 1 1 d . . . . .
H16 H 0.381342 1.032324 0.224826 0.059 Uiso 1 1 calc R . . . .
C17 C 0.4641(3) 0.9591(4) 0.1577(3) 0.0528(10) Uani 1 1 d . . . . .
H17 H 0.493346 1.039959 0.158347 0.063 Uiso 1 1 calc R . . . .
C18 C 0.4871(3) 0.8420(5) 0.1179(3) 0.0541(11) Uani 1 1 d . . . . .
H18 H 0.531623 0.844695 0.090324 0.065 Uiso 1 1 calc R . . . .
C19 C 0.4454(2) 0.7214(4) 0.1180(3) 0.0447(9) Uani 1 1 d . . . . .
H19 H 0.463238 0.642927 0.092693 0.054 Uiso 1 1 calc R . . . .
C20 C 0.3259(2) 0.4974(3) 0.0687(3) 0.0367(8) Uani 1 1 d . . . . .
C21 C 0.2922(3) 0.5373(4) -0.0353(3) 0.0412(8) Uani 1 1 d . . . . .
H21 H 0.274461 0.626639 -0.051818 0.049 Uiso 1 1 calc R . . . .
C22 C 0.3532(3) 0.3641(4) 0.0932(3) 0.0520(10) Uani 1 1 d . . . . .
H22 H 0.376529 0.336762 0.163331 0.062 Uiso 1 1 calc R . . . .
C23 C 0.2846(3) 0.4440(4) -0.1157(3) 0.0455(9) Uani 1 1 d . . . . .
H23 H 0.261103 0.470382 -0.185993 0.055 Uiso 1 1 calc R . . . .
C24 C 0.3122(3) 0.3118(4) -0.0905(3) 0.0502(10) Uani 1 1 d . . . . .
H24 H 0.308189 0.249530 -0.144017 0.060 Uiso 1 1 calc R . . . .
C25 C 0.3453(3) 0.2725(4) 0.0127(4) 0.0592(12) Uani 1 1 d . . . . .
H25 H 0.362758 0.182992 0.028926 0.071 Uiso 1 1 calc R . . . .
B00S B 0.0532(3) 0.5195(4) 0.8811(3) 0.0340(8) Uani 1 1 d . . . . .

loop_
_atom_site_aniso_label
_atom_site_aniso_U_11
_atom_site_aniso_U_22
_atom_site_aniso_U_33
_atom_site_aniso_U_23
_atom_site_aniso_U_13
_atom_site_aniso_U_12
O1 0.089(2) 0.0274(12) 0.0436(15) -0.0010(11) 0.0409(15) 0.0053(13)
O2 0.0827(19) 0.0263(12) 0.0452(15) 0.0038(11) 0.0430(14) 0.0097(13)
O3 0.0754(19) 0.0337(14) 0.0484(15) -0.0097(12) 0.0371(14) -0.0203(13)
N1 0.069(2) 0.0272(14) 0.0379(16) -0.0048(12) 0.0358(15) -0.0137(14)
N2 0.065(2) 0.0326(15) 0.0351(16) -0.0066(13) 0.0324(15) -0.0082(14)
C1 0.0450(18) 0.0266(16) 0.0318(17) 0.0006(13) 0.0184(15) 0.0009(14)
C2 0.0485(19) 0.0212(15) 0.0369(18) -0.0040(13) 0.0215(15) 0.0010(14)
C3 0.051(2) 0.0210(15) 0.0347(17) -0.0021(13) 0.0228(15) -0.0050(14)
C4 0.0473(19) 0.0274(16) 0.0291(16) -0.0012(13) 0.0210(14) -0.0042(14)
C5 0.066(2) 0.0246(16) 0.0393(19) -0.0052(14) 0.0321(18) -0.0089(16)
C6 0.061(2) 0.0237(16) 0.0399(19) -0.0011(14) 0.0303(17) -0.0069(15)
C7 0.0475(19) 0.0246(16) 0.0285(16) -0.0006(13) 0.0185(15) -0.0036(14)
C8 0.0458(18) 0.0233(15) 0.0307(17) 0.0020(13) 0.0213(14) -0.0014(14)
C9 0.0461(19) 0.0273(16) 0.0312(17) 0.0006(13) 0.0157(15) -0.0058(14)
C10 0.054(2) 0.0299(17) 0.0278(17) -0.0028(13) 0.0186(15) -0.0031(15)
C11 0.050(2) 0.0264(16) 0.0292(16) 0.0013(13) 0.0225(15) 0.0002(14)
C12 0.0457(19) 0.0325(17) 0.0306(17) -0.0022(14) 0.0201(15) -0.0067(15)
C13 0.051(2) 0.0280(16) 0.0267(16) -0.0015(13) 0.0197(15) -0.0030(14)
C14 0.0475(19) 0.0306(17) 0.0295(17) 0.0023(13) 0.0181(15) 0.0003(15)
C15 0.053(2) 0.0342(18) 0.0409(19) -0.0008(15) 0.0278(17) -0.0036(16)
C16 0.068(3) 0.036(2) 0.050(2) -0.0015(17) 0.029(2) -0.0069(18)
C17 0.058(2) 0.044(2) 0.060(3) 0.003(2) 0.025(2) -0.0144(19)
C18 0.047(2) 0.065(3) 0.057(3) 0.005(2) 0.027(2) -0.010(2)
C19 0.050(2) 0.047(2) 0.045(2) 0.0029(17) 0.0261(18) 0.0042(17)
C20 0.057(2) 0.0279(16) 0.0333(18) -0.0023(14) 0.0258(16) -0.0026(16)
C21 0.061(2) 0.0347(18) 0.0334(18) 0.0048(15) 0.0228(17) 0.0063(17)
C22 0.080(3) 0.040(2) 0.035(2) 0.0031(17) 0.018(2) 0.013(2)
C23 0.055(2) 0.055(2) 0.0284(18) -0.0028(17) 0.0162(16) -0.0022(19)
C24 0.066(3) 0.047(2) 0.045(2) -0.0133(18) 0.029(2) -0.003(2)
C25 0.089(3) 0.034(2) 0.054(3) -0.0040(19) 0.025(2) 0.012(2)
B00S 0.049(2) 0.0253(18) 0.033(2) 0.0004(15) 0.0204(17) 0.0060(16)

loop_
_atom_type_symbol
_atom_type_description
_atom_type_scat_dispersion_real
_atom_type_scat_dispersion_imag
_atom_type_scat_source
C C 0.0181 0.0091 'International Tables Vol C Tables 4.2.6.8 and 6.1.1.4'
H H 0.0000 0.0000 'International Tables Vol C Tables 4.2.6.8 and 6.1.1.4'
B B 0.0090 0.0039 'International Tables Vol C Tables 4.2.6.8 and 6.1.1.4'
N N 0.0311 0.0180 'International Tables Vol C Tables 4.2.6.8 and 6.1.1.4'
O O 0.0492 0.0322 'International Tables Vol C Tables 4.2.6.8 and 6.1.1.4'

loop_
_geom_angle_atom_site_label_1
_geom_angle_atom_site_label_2
_geom_angle_atom_site_label_3
_geom_angle
_geom_angle_site_symmetry_1
_geom_angle_site_symmetry_3
_geom_angle_publ_flag
B00S O1 H1 109.5 . . ?
B00S O2 H2 109.5 . . ?
C4 N1 H1A 115.3 . . ?
C7 N1 H1A 115.3 . . ?
C7 N1 C4 129.3(3) . . ?
C11 N2 C14 123.3(3) . . ?
C11 N2 C20 118.1(3) . . ?
C14 N2 C20 118.5(3) . . ?
C2 C1 B00S 120.1(3) . . ?
C6 C1 C2 117.2(3) . . ?
C6 C1 B00S 122.7(3) . . ?
C1 C2 H2A 119.3 . . ?
C3 C2 C1 121.5(3) . . ?
C3 C2 H2A 119.3 . . ?
C2 C3 H3 119.9 . . ?
C2 C3 C4 120.3(3) . . ?
C4 C3 H3 119.9 . . ?
C3 C4 N1 116.5(3) . . ?
C5 C4 N1 124.2(3) . . ?
C5 C4 C3 119.3(3) . . ?
C4 C5 H5 120.2 . . ?
C4 C5 C6 119.6(3) . . ?
C6 C5 H5 120.2 . . ?
C1 C6 C5 122.1(3) . . ?
C1 C6 H6 118.9 . . ?
C5 C6 H6 118.9 . . ?
O3 C7 N1 123.3(3) . . ?
O3 C7 C8 121.3(3) . . ?
N1 C7 C8 115.4(3) . . ?
C9 C8 C7 118.8(3) . . ?
C9 C8 C13 118.8(3) . . ?
C13 C8 C7 122.3(3) . . ?
C8 C9 H9 119.7 . . ?
C10 C9 C8 120.7(3) . . ?
C10 C9 H9 119.7 . . ?
C9 C10 H10 119.5 . . ?
C9 C10 C11 121.0(3) . . ?
C11 C10 H10 119.5 . . ?
C10 C11 N2 120.2(3) . . ?
C12 C11 N2 121.1(3) . . ?
C12 C11 C10 118.7(3) . . ?
C11 C12 H12 119.9 . . ?
C11 C12 C13 120.3(3) . . ?
C13 C12 H12 119.9 . . ?
C8 C13 C12 120.6(3) . . ?
C8 C13 H13 119.7 . . ?
C12 C13 H13 119.7 . . ?
C15 C14 N2 121.6(3) . . ?
C15 C14 C19 117.7(3) . . ?
C19 C14 N2 120.6(3) . . ?
C14 C15 H15 119.4 . . ?
C16 C15 C14 121.2(3) . . ?
C16 C15 H15 119.4 . . ?
C15 C16 H16 119.8 . . ?
C15 C16 C17 120.4(4) . . ?
C17 C16 H16 119.8 . . ?
C16 C17 H17 120.6 . . ?
C18 C17 C16 118.9(4) . . ?
C18 C17 H17 120.6 . . ?
C17 C18 H18 119.4 . . ?
C19 C18 C17 121.2(4) . . ?
C19 C18 H18 119.4 . . ?
C14 C19 H19 119.7 . . ?
C18 C19 C14 120.6(4) . . ?
C18 C19 H19 119.7 . . ?
C21 C20 N2 120.4(3) . . ?
C21 C20 C22 119.9(3) . . ?
C22 C20 N2 119.7(3) . . ?
C20 C21 H21 120.0 . . ?
C20 C21 C23 120.1(3) . . ?
C23 C21 H21 120.0 . . ?
C20 C22 H22 120.3 . . ?
C25 C22 C20 119.5(4) . . ?
C25 C22 H22 120.3 . . ?
C21 C23 H23 120.2 . . ?
C24 C23 C21 119.6(3) . . ?
C24 C23 H23 120.2 . . ?
C23 C24 H24 119.9 . . ?
C25 C24 C23 120.1(4) . . ?
C25 C24 H24 119.9 . . ?
C22 C25 H25 119.6 . . ?
C24 C25 C22 120.8(4) . . ?
C24 C25 H25 119.6 . . ?
O1 B00S O2 118.2(3) . . ?
O1 B00S C1 118.4(3) . . ?
O2 B00S C1 123.4(3) . . ?

loop_
_geom_bond_atom_site_label_1
_geom_bond_atom_site_label_2
_geom_bond_distance
_geom_bond_site_symmetry_2
_geom_bond_publ_flag
O1 H1 0.8200 . ?
O1 B00S 1.355(4) . ?
O2 H2 0.8200 . ?
O2 B00S 1.368(5) . ?
O3 C7 1.220(4) . ?
N1 H1A 0.8600 . ?
N1 C4 1.413(4) . ?
N1 C7 1.357(4) . ?
N2 C11 1.413(4) . ?
N2 C14 1.418(4) . ?
N2 C20 1.436(4) . ?
C1 C2 1.403(5) . ?
C1 C6 1.382(5) . ?
C1 B00S 1.567(5) . ?
C2 H2A 0.9300 . ?
C2 C3 1.375(5) . ?
C3 H3 0.9300 . ?
C3 C4 1.396(4) . ?
C4 C5 1.381(5) . ?
C5 H5 0.9300 . ?
C5 C6 1.394(5) . ?
C6 H6 0.9300 . ?
C7 C8 1.492(4) . ?
C8 C9 1.388(5) . ?
C8 C13 1.391(5) . ?
C9 H9 0.9300 . ?
C9 C10 1.377(5) . ?
C10 H10 0.9300 . ?
C10 C11 1.393(5) . ?
C11 C12 1.390(5) . ?
C12 H12 0.9300 . ?
C12 C13 1.393(4) . ?
C13 H13 0.9300 . ?
C14 C15 1.392(5) . ?
C14 C19 1.394(5) . ?
C15 H15 0.9300 . ?
C15 C16 1.376(5) . ?
C16 H16 0.9300 . ?
C16 C17 1.379(6) . ?
C17 H17 0.9300 . ?
C17 C18 1.376(6) . ?
C18 H18 0.9300 . ?
C18 C19 1.373(6) . ?
C19 H19 0.9300 . ?
C20 C21 1.377(5) . ?
C20 C22 1.390(5) . ?
C21 H21 0.9300 . ?
C21 C23 1.391(5) . ?
C22 H22 0.9300 . ?
C22 C25 1.380(6) . ?
C23 H23 0.9300 . ?
C23 C24 1.382(6) . ?
C24 H24 0.9300 . ?
C24 C25 1.366(6) . ?
C25 H25 0.9300 . ?
